data_7023887
loop_
_publ_author_name
'Kumar, Satyendra'
'Rao, Gyandshwar K.'
'Kumar, Arun'
'Singh, Mahabir P.'
'Singh, Ajai Kumar'

_publ_section_title
;
 Palladium(ii)-(E,N,E) pincer ligand (E = S/Se/Te) complex catalyzed
 Suzuki coupling reactions in water via in situ generated palladium
 quantum dots.
;
_journal_issue 48
_journal_name_full 'Dalton transactions (Cambridge, England : 2003)'
_journal_page_first 16939
_journal_page_last 16948
_journal_paper_doi 10.1039/c3dt51658j
_journal_volume 42
_journal_year 2013
_chemical_formula_moiety 'C18 H23 Cl N O2 Pd Te2, Cl, H2 O'
_chemical_formula_sum 'C18 H25 Cl2 N O3 Pd Te2'
_chemical_formula_weight 735.89
_chemical_name_systematic
; 
 ?
;
_space_group_IT_number 14
_symmetry_cell_setting monoclinic
_symmetry_space_group_name_Hall '-P 2yn'
_symmetry_space_group_name_H-M 'P 1 21/n 1'
_atom_sites_solution_hydrogens geom
_atom_sites_solution_primary direct
_atom_sites_solution_secondary difmap
_audit_creation_method SHELXL-97
_cell_angle_alpha 90.00
_cell_angle_beta 98.127(3)
_cell_angle_gamma 90.00
_cell_formula_units_Z 12
_cell_length_a 18.500(2)
_cell_length_b 10.3779(14)
_cell_length_c 37.183(5)
_cell_measurement_temperature 298(2)
_cell_measurement_theta_max 24.99
_cell_measurement_theta_min 2.80
_cell_volume 7067.1(15)
_computing_structure_refinement 'SHELXL-97 (Sheldrick, 2008)'
_diffrn_ambient_temperature 298(2)
_diffrn_measured_fraction_theta_full 1.000
_diffrn_measured_fraction_theta_max 1.000
_diffrn_measurement_device_type 'CCD area detector'
_diffrn_measurement_method 'phi and omega scans'
_diffrn_radiation_monochromator graphite
_diffrn_radiation_source 'fine-focus sealed tube'
_diffrn_radiation_type MoK\a
_diffrn_radiation_wavelength 0.71073
_diffrn_reflns_av_R_equivalents 0.1027
_diffrn_reflns_av_sigmaI/netI 0.0744
_diffrn_reflns_limit_h_max 22
_diffrn_reflns_limit_h_min -22
_diffrn_reflns_limit_k_max 12
_diffrn_reflns_limit_k_min -12
_diffrn_reflns_limit_l_max 44
_diffrn_reflns_limit_l_min -44
_diffrn_reflns_number 66570
_diffrn_reflns_theta_full 25.00
_diffrn_reflns_theta_max 25.00
_diffrn_reflns_theta_min 1.17
_exptl_absorpt_coefficient_mu 3.460
_exptl_absorpt_correction_T_max 0.439
_exptl_absorpt_correction_T_min 0.350
_exptl_absorpt_correction_type multi-scan
_exptl_absorpt_process_details '(SADABS; Sheldrick, 1996)'
_exptl_crystal_colour orange
_exptl_crystal_density_diffrn 2.075
_exptl_crystal_density_meas 2.075
_exptl_crystal_density_method 'not measured'
_exptl_crystal_description cubic
_exptl_crystal_F_000 4176.0
_exptl_crystal_size_max 0.35
_exptl_crystal_size_mid 0.26
_exptl_crystal_size_min 0.24
_refine_diff_density_max 1.466
_refine_diff_density_min -1.788
_refine_diff_density_rms 0.195
_refine_ls_extinction_method none
_refine_ls_goodness_of_fit_ref 1.339
_refine_ls_hydrogen_treatment mixed
_refine_ls_matrix_type full
_refine_ls_number_parameters 769
_refine_ls_number_reflns 12446
_refine_ls_number_restraints 9
_refine_ls_restrained_S_all 1.338
_refine_ls_R_factor_all 0.1492
_refine_ls_R_factor_gt 0.1153
_refine_ls_shift/su_max 0.000
_refine_ls_shift/su_mean 0.000
_refine_ls_structure_factor_coef Fsqd
_refine_ls_weighting_details 'calc w=1/[\s^2^(Fo^2^)+(0.0512P)^2^+61.0916P] where P=(Fo^2^+2Fc^2^)/3'
_refine_ls_weighting_scheme calc
_refine_ls_wR_factor_gt 0.1889
_refine_ls_wR_factor_ref 0.2014
_reflns_number_gt 9742
_reflns_number_total 12446
_reflns_threshold_expression >2\s(I)
_cod_data_source_file c3dt51658j.txt
_cod_data_source_block sk5m
_cod_depositor_comments
;
The following automatic conversions were performed:

'_symmetry_cell_setting' value 'Monoclinic' changed to 'monoclinic'
according to /home/saulius/struct/CIF-dictionaries/cif_core.dic
dictionary named 'cif_core.dic' version 2.4.2 from 2011-04-26.

Automatic conversion script
Id: cif_fix_values 1891 2012-01-12 08:04:46Z andrius 
;
_cod_original_sg_symbol_H-M 'P 21/n'
_cod_database_code 7023887

loop_
_symmetry_equiv_pos_as_xyz
'x, y, z'
'-x+1/2, y+1/2, -z+1/2'
'-x, -y, -z'
'x-1/2, -y-1/2, z-1/2'

loop_
_atom_site_label
_atom_site_type_symbol
_atom_site_fract_x
_atom_site_fract_y
_atom_site_fract_z
_atom_site_U_iso_or_equiv
_atom_site_adp_type
_atom_site_occupancy
_atom_site_symmetry_multiplicity
_atom_site_calc_flag
_atom_site_refinement_flags
H8WA H 0.449(3) 0.858(12) 0.193(2) 0.5(4) Uiso 1 1 d D
H9WB H 0.072(9) 0.815(4) 0.212(2) 0.05(6) Uiso 1 1 d D
H8WB H 0.403(6) 0.816(7) 0.217(3) 0.00(3) Uiso 1 1 d D
H9WA H 0.072(9) 0.949(3) 0.210(2) 0.05(5) Uiso 1 1 d D
H7WB H 0.696(4) 0.613(4) 0.260(3) 0.02(4) Uiso 1 1 d D
H7WA H 0.700(4) 0.486(6) 0.272(4) 0.04(5) Uiso 1 1 d D
Pd2 Pd 0.99317(6) 0.46969(12) 0.15219(3) 0.0363(3) Uani 1 1 d .
Te4 Te 0.98051(7) 0.70902(12) 0.13278(3) 0.0527(3) Uani 1 1 d .
Te3 Te 0.99735(6) 0.23367(11) 0.17233(3) 0.0485(3) Uani 1 1 d .
Pd4 Pd 0.67651(6) 0.50348(12) 0.84934(3) 0.0368(3) Uani 1 1 d .
Te1 Te 0.68191(6) 0.26327(11) 0.86656(3) 0.0481(3) Uani 1 1 d .
Te2 Te 0.67367(6) 0.73970(11) 0.82797(3) 0.0500(3) Uani 1 1 d .
Cl2 Cl 1.0633(2) 0.4206(5) 0.10807(12) 0.0552(12) Uani 1 1 d .
Cl1 Cl 0.5982(2) 0.5445(5) 0.89080(12) 0.0554(12) Uani 1 1 d .
N2D N 0.9280(8) 0.5119(15) 0.1916(4) 0.048(4) Uani 1 1 d .
H2D H 0.959(9) 0.542(15) 0.211(4) 0.057 Uiso 1 1 calc .
N1D N 0.7471(7) 0.4648(14) 0.8124(4) 0.047(4) Uani 1 1 d .
H1D H 0.718(9) 0.438(15) 0.792(4) 0.057 Uiso 1 1 calc .
C26 C 0.9389(9) 0.2884(18) 0.2163(4) 0.052(5) Uani 1 1 d .
H26A H 0.9096 0.2164 0.2226 0.063 Uiso 1 1 calc R
H26B H 0.9734 0.3104 0.2376 0.063 Uiso 1 1 calc R
C27 C 0.8913(9) 0.3994(17) 0.2056(4) 0.050(5) Uani 1 1 d .
H27A H 0.8692 0.4268 0.2265 0.059 Uiso 1 1 calc R
H27B H 0.8523 0.3715 0.1871 0.059 Uiso 1 1 calc R
C29 C 0.9088(11) 0.740(2) 0.1731(5) 0.072(6) Uani 1 1 d .
H29A H 0.9364 0.7769 0.1949 0.087 Uiso 1 1 calc R
H29B H 0.8709 0.8010 0.1638 0.087 Uiso 1 1 calc R
C23 C 0.9032(8) 0.1725(15) 0.1366(4) 0.037(4) Uani 1 1 d .
C20 C 0.7827(10) 0.0868(15) 0.0889(4) 0.046(4) Uani 1 1 d .
C24 C 0.8523(10) 0.0944(16) 0.1480(5) 0.050(5) Uani 1 1 d .
H24 H 0.8582 0.0686 0.1722 0.061 Uiso 1 1 calc R
C28 C 0.8747(9) 0.6165(17) 0.1824(5) 0.054(5) Uani 1 1 d .
H28A H 0.8486 0.6308 0.2029 0.065 Uiso 1 1 calc R
H28B H 0.8394 0.5897 0.1620 0.065 Uiso 1 1 calc R
C25 C 0.7916(11) 0.0515(16) 0.1248(4) 0.056(5) Uani 1 1 d .
H25 H 0.7572 -0.0010 0.1335 0.067 Uiso 1 1 calc R
O3 O 0.7252(7) 0.0485(12) 0.0636(3) 0.065(4) Uani 1 1 d .
C8 C 0.7604(9) 0.2326(17) 0.8298(5) 0.054(5) Uani 1 1 d .
H8A H 0.7962 0.1698 0.8401 0.065 Uiso 1 1 calc R
H8B H 0.7357 0.1981 0.8070 0.065 Uiso 1 1 calc R
C22 C 0.8935(8) 0.2040(14) 0.1001(4) 0.040(4) Uani 1 1 d .
H22 H 0.9288 0.2539 0.0911 0.048 Uiso 1 1 calc R
C6 C 0.8080(9) 0.3662(16) 0.9216(5) 0.050(5) Uani 1 1 d .
H6 H 0.8029 0.4392 0.9070 0.060 Uiso 1 1 calc R
C21 C 0.8338(10) 0.1643(16) 0.0766(4) 0.053(5) Uani 1 1 d .
H21 H 0.8281 0.1899 0.0524 0.063 Uiso 1 1 calc R
C9 C 0.7983(9) 0.3555(16) 0.8225(5) 0.054(5) Uani 1 1 d .
H9A H 0.8316 0.3789 0.8440 0.065 Uiso 1 1 calc R
H9B H 0.8270 0.3411 0.8030 0.065 Uiso 1 1 calc R
Pd3 Pd 0.65307(6) 0.46115(12) 0.16477(3) 0.0340(3) Uani 1 1 d .
Te5 Te 0.64614(6) 0.22425(11) 0.18441(3) 0.0467(3) Uani 1 1 d .
Te6 Te 0.65486(6) 0.70230(11) 0.14909(3) 0.0432(3) Uani 1 1 d .
Cl3 Cl 0.7350(2) 0.4102(5) 0.12585(12) 0.0528(11) Uani 1 1 d .
N3D N 0.5757(6) 0.5049(13) 0.1975(3) 0.038(3) Uani 1 1 d .
H3D H 0.601(8) 0.527(14) 0.219(4) 0.046 Uiso 1 1 calc .
C47 C 0.5731(9) 0.7361(18) 0.1840(5) 0.058(5) Uani 1 1 d .
H47A H 0.5964 0.7591 0.2081 0.070 Uiso 1 1 calc R
H47B H 0.5418 0.8070 0.1745 0.070 Uiso 1 1 calc R
C46 C 0.5288(8) 0.6182(16) 0.1858(4) 0.044(4) Uani 1 1 d .
H46A H 0.5012 0.6013 0.1621 0.052 Uiso 1 1 calc R
H46B H 0.4943 0.6315 0.2028 0.052 Uiso 1 1 calc R
Cl4 Cl 0.7455(2) 0.7858(5) 0.23331(14) 0.0710(15) Uani 1 1 d .
Cl6 Cl 0.6198(3) 0.3735(5) 0.74965(13) 0.0651(14) Uani 1 1 d .
Cl5 Cl 0.0702(2) 0.6196(5) 0.24425(13) 0.0661(14) Uani 1 1 d .
C30 C 0.8974(9) 0.6818(17) 0.0877(4) 0.048(5) Uani 1 1 d .
C5 C 0.7606(8) 0.2629(16) 0.9146(5) 0.045(4) Uani 1 1 d .
C48 C 0.5787(8) 0.6912(15) 0.1005(4) 0.037(4) Uani 1 1 d .
C2 C 0.8677(9) 0.2530(19) 0.9740(5) 0.053(5) Uani 1 1 d .
C12 C 0.7604(8) 0.8051(15) 0.8668(5) 0.043(4) Uani 1 1 d .
C4 C 0.7625(9) 0.1617(16) 0.9375(5) 0.050(5) Uani 1 1 d .
H4 H 0.7279 0.0965 0.9332 0.060 Uiso 1 1 calc R
C33 C 0.7902(9) 0.652(2) 0.0290(5) 0.054(5) Uani 1 1 d .
C17 C 0.7622(9) 0.7671(16) 0.9032(5) 0.053(5) Uani 1 1 d .
H17 H 0.7256 0.7139 0.9096 0.063 Uiso 1 1 calc R
C11 C 0.7400(9) 0.6875(17) 0.7871(5) 0.050(4) Uani 1 1 d .
H11A H 0.7091 0.6627 0.7649 0.060 Uiso 1 1 calc R
H11B H 0.7695 0.7605 0.7817 0.060 Uiso 1 1 calc R
C10 C 0.7880(9) 0.5779(17) 0.8009(4) 0.049(5) Uani 1 1 d .
H10A H 0.8223 0.6073 0.8213 0.058 Uiso 1 1 calc R
H10B H 0.8158 0.5508 0.7819 0.058 Uiso 1 1 calc R
C31 C 0.8721(10) 0.7862(19) 0.0695(5) 0.060(5) Uani 1 1 d .
H31 H 0.8893 0.8675 0.0769 0.072 Uiso 1 1 calc R
C42 C 0.5575(9) 0.2206(16) 0.1070(4) 0.048(4) Uani 1 1 d .
H42 H 0.5943 0.2743 0.1010 0.058 Uiso 1 1 calc R
C41 C 0.5622(8) 0.1741(15) 0.1424(4) 0.043(4) Uani 1 1 d .
C53 C 0.5233(11) 0.7772(17) 0.0931(5) 0.065(6) Uani 1 1 d .
H53 H 0.5184 0.8396 0.1105 0.078 Uiso 1 1 calc R
C45 C 0.5266(8) 0.3926(16) 0.2053(4) 0.046(4) Uani 1 1 d .
H45A H 0.4946 0.4201 0.2224 0.055 Uiso 1 1 calc R
H45B H 0.4965 0.3666 0.1830 0.055 Uiso 1 1 calc R
C32 C 0.8187(10) 0.772(2) 0.0387(5) 0.065(6) Uani 1 1 d .
H32 H 0.8027 0.8441 0.0248 0.079 Uiso 1 1 calc R
C44 C 0.5719(9) 0.2800(18) 0.2209(4) 0.053(5) Uani 1 1 d .
H44A H 0.5402 0.2082 0.2246 0.064 Uiso 1 1 calc R
H44B H 0.5990 0.3036 0.2442 0.064 Uiso 1 1 calc R
C13 C 0.8132(10) 0.8869(15) 0.8585(5) 0.050(5) Uani 1 1 d .
H13 H 0.8125 0.9145 0.8346 0.060 Uiso 1 1 calc R
C3 C 0.8169(9) 0.1551(17) 0.9681(4) 0.050(5) Uani 1 1 d .
H3 H 0.8186 0.0858 0.9840 0.060 Uiso 1 1 calc R
C49 C 0.5877(11) 0.6069(19) 0.0740(6) 0.073(6) Uani 1 1 d .
H49 H 0.6266 0.5495 0.0774 0.088 Uiso 1 1 calc R
O1 O 0.9180(7) 0.2375(13) 1.0039(3) 0.067(4) Uani 1 1 d .
O6 O 0.4400(7) 0.6818(14) 0.0021(3) 0.080(4) Uani 1 1 d .
O4 O 0.7385(7) 0.6469(15) -0.0012(4) 0.081(4) Uani 1 1 d .
O5 O 0.3882(7) 0.0758(14) 0.0636(4) 0.083(4) Uani 1 1 d .
C51 C 0.4836(10) 0.6915(16) 0.0361(5) 0.050(5) Uani 1 1 d .
C14 C 0.8683(9) 0.9301(16) 0.8854(5) 0.054(5) Uani 1 1 d .
H14 H 0.9040 0.9866 0.8796 0.065 Uiso 1 1 calc R
C40 C 0.5044(9) 0.0952(15) 0.1498(5) 0.052(5) Uani 1 1 d .
H40 H 0.5044 0.0634 0.1731 0.062 Uiso 1 1 calc R
C16 C 0.8168(10) 0.8072(18) 0.9292(5) 0.056(5) Uani 1 1 d .
H16 H 0.8182 0.7792 0.9530 0.067 Uiso 1 1 calc R
C39 C 0.4482(9) 0.0642(17) 0.1233(6) 0.055(5) Uani 1 1 d .
H39 H 0.4114 0.0093 0.1286 0.066 Uiso 1 1 calc R
C38 C 0.4456(10) 0.1127(19) 0.0891(6) 0.062(6) Uani 1 1 d .
C1 C 0.9754(11) 0.330(2) 1.0104(5) 0.085(7) Uani 1 1 d .
H1A H 1.0010 0.3342 0.9897 0.127 Uiso 1 1 calc R
H1B H 1.0087 0.3053 1.0314 0.127 Uiso 1 1 calc R
H1C H 0.9551 0.4132 1.0144 0.127 Uiso 1 1 calc R
C52 C 0.4736(10) 0.7792(18) 0.0616(5) 0.061(5) Uani 1 1 d .
H52 H 0.4353 0.8381 0.0582 0.074 Uiso 1 1 calc R
C35 C 0.8687(12) 0.564(2) 0.0786(5) 0.075(6) Uani 1 1 d .
H35 H 0.8844 0.4929 0.0928 0.090 Uiso 1 1 calc R
C43 C 0.5015(11) 0.1903(19) 0.0809(5) 0.065(6) Uani 1 1 d .
H43 H 0.5007 0.2218 0.0575 0.078 Uiso 1 1 calc R
C19 C 0.6750(12) -0.040(2) 0.0748(6) 0.087(7) Uani 1 1 d .
H19A H 0.6988 -0.1211 0.0803 0.131 Uiso 1 1 calc R
H19B H 0.6349 -0.0511 0.0557 0.131 Uiso 1 1 calc R
H19C H 0.6571 -0.0074 0.0961 0.131 Uiso 1 1 calc R
C50 C 0.5408(11) 0.604(2) 0.0420(5) 0.080(7) Uani 1 1 d .
H50 H 0.5472 0.5430 0.0243 0.096 Uiso 1 1 calc R
C36 C 0.7049(11) 0.527(2) -0.0120(5) 0.085(7) Uani 1 1 d .
H36A H 0.7410 0.4682 -0.0186 0.128 Uiso 1 1 calc R
H36B H 0.6677 0.5397 -0.0324 0.128 Uiso 1 1 calc R
H36C H 0.6834 0.4909 0.0079 0.128 Uiso 1 1 calc R
C34 C 0.8151(12) 0.5477(18) 0.0476(5) 0.073(6) Uani 1 1 d .
H34 H 0.7979 0.4662 0.0404 0.088 Uiso 1 1 calc R
C7 C 0.8635(9) 0.3580(16) 0.9512(5) 0.054(5) Uani 1 1 d .
H7 H 0.8978 0.4238 0.9555 0.065 Uiso 1 1 calc R
O2 O 0.9215(7) 0.9264(13) 0.9485(4) 0.073(4) Uani 1 1 d .
C54 C 0.3822(10) 0.7702(19) -0.0046(6) 0.078(6) Uani 1 1 d .
H54A H 0.3508 0.7613 0.0137 0.117 Uiso 1 1 calc R
H54B H 0.3549 0.7536 -0.0280 0.117 Uiso 1 1 calc R
H54C H 0.4015 0.8563 -0.0040 0.117 Uiso 1 1 calc R
C15 C 0.8692(11) 0.8879(17) 0.9203(5) 0.055(5) Uani 1 1 d .
C18 C 0.9781(11) 1.011(2) 0.9417(6) 0.082(7) Uani 1 1 d .
H18A H 1.0115 0.9662 0.9286 0.123 Uiso 1 1 calc R
H18B H 1.0037 1.0416 0.9644 0.123 Uiso 1 1 calc R
H18C H 0.9575 1.0830 0.9276 0.123 Uiso 1 1 calc R
C37 C 0.3796(13) 0.131(2) 0.0288(7) 0.122(11) Uani 1 1 d .
H37A H 0.3753 0.2230 0.0308 0.183 Uiso 1 1 calc R
H37B H 0.3363 0.0975 0.0146 0.183 Uiso 1 1 calc R
H37C H 0.4213 0.1109 0.0171 0.183 Uiso 1 1 calc R
O8W O 0.4143(10) 0.8791(16) 0.2042(4) 0.098(5) Uani 1 1 d D
O9W O 0.0774(13) 0.880(2) 0.1984(4) 0.119(7) Uani 1 1 d D
O7W O 0.6720(7) 0.5473(15) 0.2641(4) 0.061(3) Uani 1 1 d D

loop_
_atom_site_aniso_label
_atom_site_aniso_U_11
_atom_site_aniso_U_22
_atom_site_aniso_U_33
_atom_site_aniso_U_23
_atom_site_aniso_U_13
_atom_site_aniso_U_12
Pd2 0.0297(7) 0.0513(8) 0.0283(6) 0.0000(6) 0.0050(5) -0.0019(6)
Te4 0.0609(8) 0.0495(7) 0.0452(7) 0.0000(6) -0.0010(6) -0.0162(6)
Te3 0.0474(7) 0.0547(8) 0.0419(7) 0.0094(6) 0.0014(5) 0.0118(6)
Pd4 0.0281(6) 0.0498(8) 0.0324(7) -0.0046(6) 0.0039(5) -0.0004(6)
Te1 0.0460(7) 0.0466(7) 0.0505(7) -0.0042(5) 0.0023(5) -0.0139(6)
Te2 0.0452(7) 0.0532(8) 0.0513(7) 0.0070(6) 0.0056(5) 0.0132(6)
Cl2 0.050(3) 0.075(3) 0.046(3) 0.001(2) 0.025(2) -0.003(2)
Cl1 0.042(2) 0.074(3) 0.054(3) -0.009(2) 0.019(2) 0.001(2)
N2D 0.042(9) 0.073(11) 0.029(8) -0.007(7) 0.008(6) -0.013(8)
N1D 0.037(8) 0.064(10) 0.042(8) -0.023(8) 0.008(7) 0.001(7)
C26 0.041(10) 0.078(14) 0.037(10) 0.013(9) 0.004(8) -0.006(10)
C27 0.037(10) 0.077(13) 0.038(10) -0.007(9) 0.018(8) -0.007(9)
C29 0.066(14) 0.080(16) 0.068(14) 0.001(12) -0.003(11) 0.010(12)
C23 0.047(10) 0.036(9) 0.025(8) 0.004(7) -0.008(7) -0.003(8)
C20 0.077(13) 0.034(10) 0.026(9) 0.008(7) 0.005(9) 0.006(9)
C24 0.067(12) 0.044(11) 0.040(10) 0.018(8) 0.005(9) 0.006(9)
C28 0.040(10) 0.065(13) 0.058(12) -0.013(10) 0.013(9) 0.009(10)
C25 0.085(14) 0.039(11) 0.042(11) 0.010(8) 0.010(10) -0.019(10)
O3 0.076(9) 0.060(8) 0.053(8) 0.006(6) -0.007(7) -0.026(7)
C8 0.050(11) 0.060(12) 0.052(11) -0.010(9) 0.002(9) 0.007(9)
C22 0.037(9) 0.030(9) 0.053(11) -0.004(8) 0.005(8) 0.000(7)
C6 0.062(12) 0.040(10) 0.048(11) 0.011(8) 0.004(9) 0.000(9)
C21 0.083(14) 0.045(11) 0.028(9) 0.010(8) 0.002(9) -0.008(10)
C9 0.041(10) 0.056(12) 0.070(13) 0.002(10) 0.024(9) -0.005(9)
Pd3 0.0240(6) 0.0465(8) 0.0318(6) -0.0001(6) 0.0049(5) -0.0019(5)
Te5 0.0415(6) 0.0496(7) 0.0482(7) 0.0106(6) 0.0031(5) 0.0027(5)
Te6 0.0421(6) 0.0454(7) 0.0413(6) 0.0003(5) 0.0038(5) -0.0049(5)
Cl3 0.039(2) 0.070(3) 0.054(3) -0.002(2) 0.020(2) 0.006(2)
N3D 0.022(7) 0.057(9) 0.035(8) -0.004(7) -0.001(6) -0.005(6)
C47 0.054(11) 0.069(13) 0.052(11) -0.015(10) 0.006(9) 0.020(10)
C46 0.026(9) 0.066(12) 0.039(10) -0.009(9) 0.007(7) 0.010(8)
Cl4 0.045(3) 0.080(4) 0.084(4) -0.025(3) -0.005(3) -0.003(3)
Cl6 0.052(3) 0.076(3) 0.060(3) -0.012(3) -0.015(2) 0.003(2)
Cl5 0.044(3) 0.085(4) 0.068(3) -0.027(3) 0.003(2) 0.002(2)
C30 0.042(10) 0.052(12) 0.045(10) 0.022(9) -0.012(8) -0.005(9)
C5 0.038(9) 0.044(11) 0.052(11) -0.020(9) 0.008(8) -0.014(8)
C48 0.047(10) 0.043(10) 0.019(8) -0.011(7) -0.005(7) 0.004(8)
C2 0.046(11) 0.071(14) 0.043(11) -0.015(10) 0.005(9) 0.001(10)
C12 0.036(9) 0.038(10) 0.054(11) 0.001(8) -0.002(8) 0.003(8)
C4 0.050(11) 0.042(10) 0.061(12) 0.006(9) 0.019(9) -0.028(8)
C33 0.043(11) 0.074(14) 0.041(11) 0.002(10) -0.006(9) -0.001(10)
C17 0.052(11) 0.043(11) 0.061(12) -0.008(9) -0.002(9) -0.009(9)
C11 0.050(11) 0.053(11) 0.049(11) 0.001(9) 0.011(9) 0.006(9)
C10 0.039(10) 0.066(12) 0.045(10) -0.011(9) 0.021(8) -0.010(9)
C31 0.067(13) 0.061(13) 0.046(11) 0.004(10) -0.010(10) 0.006(10)
C42 0.052(11) 0.060(12) 0.031(9) 0.016(8) 0.001(8) -0.003(9)
C41 0.035(9) 0.039(10) 0.053(11) 0.001(8) 0.005(8) -0.006(8)
C53 0.084(15) 0.051(12) 0.057(12) -0.023(10) 0.001(11) 0.024(11)
C45 0.033(9) 0.064(12) 0.044(10) -0.002(9) 0.017(8) -0.005(8)
C32 0.060(13) 0.067(14) 0.063(13) 0.025(11) -0.012(10) 0.020(11)
C44 0.052(11) 0.075(13) 0.033(9) 0.015(9) 0.004(8) -0.009(10)
C13 0.064(12) 0.031(10) 0.056(11) 0.001(8) 0.016(10) -0.013(9)
C3 0.054(11) 0.054(12) 0.039(10) 0.010(8) -0.002(9) 0.013(9)
C49 0.060(13) 0.070(14) 0.082(15) -0.005(12) -0.019(11) 0.030(11)
O1 0.064(8) 0.090(10) 0.043(7) 0.019(7) -0.005(6) -0.019(8)
O6 0.080(10) 0.100(11) 0.052(8) -0.002(8) -0.021(7) 0.031(9)
O4 0.067(10) 0.099(12) 0.067(9) 0.020(8) -0.025(8) -0.003(8)
O5 0.057(9) 0.077(10) 0.106(12) -0.021(9) -0.015(9) -0.002(8)
C51 0.062(12) 0.040(10) 0.045(11) 0.011(9) -0.001(9) 0.019(9)
C14 0.048(11) 0.040(11) 0.083(14) -0.001(10) 0.034(10) -0.015(9)
C40 0.053(12) 0.028(10) 0.076(13) -0.007(9) 0.010(10) -0.004(8)
C16 0.071(13) 0.066(13) 0.035(10) -0.004(9) 0.023(9) -0.005(11)
C39 0.041(11) 0.042(11) 0.086(15) -0.013(10) 0.025(11) -0.015(9)
C38 0.046(12) 0.048(12) 0.085(16) -0.026(11) -0.014(11) -0.001(10)
C1 0.075(15) 0.12(2) 0.048(12) 0.015(13) -0.028(11) -0.020(14)
C52 0.052(12) 0.066(13) 0.064(13) 0.001(11) -0.001(10) 0.025(10)
C35 0.099(17) 0.056(14) 0.062(14) 0.015(11) -0.013(12) 0.003(12)
C43 0.078(15) 0.061(13) 0.051(12) -0.007(10) -0.009(11) 0.017(12)
C19 0.094(17) 0.080(16) 0.084(16) 0.021(13) -0.004(13) -0.049(14)
C50 0.085(15) 0.101(17) 0.043(11) -0.041(11) -0.027(11) 0.048(13)
C36 0.067(15) 0.13(2) 0.056(13) -0.009(14) -0.016(11) -0.004(14)
C34 0.118(19) 0.047(12) 0.043(11) -0.002(9) -0.025(12) -0.006(12)
C7 0.050(11) 0.045(11) 0.060(12) 0.019(9) -0.013(9) -0.022(9)
O2 0.062(9) 0.063(9) 0.093(11) -0.001(8) 0.012(8) -0.013(7)
C54 0.056(13) 0.075(15) 0.097(17) 0.010(13) -0.008(12) 0.022(11)
C15 0.071(14) 0.043(11) 0.057(12) -0.001(9) 0.027(11) -0.016(10)
C18 0.064(14) 0.069(15) 0.114(19) -0.019(13) 0.014(13) -0.005(12)
C37 0.10(2) 0.11(2) 0.13(2) -0.015(19) -0.078(18) 0.029(16)
O8W 0.114(13) 0.103(14) 0.077(11) 0.029(10) 0.018(10) 0.001(11)
O9W 0.19(2) 0.081(13) 0.074(11) -0.008(12) -0.009(13) 0.015(15)
O7W 0.058(8) 0.068(10) 0.054(8) -0.002(8) -0.002(7) 0.007(9)

loop_
_atom_type_symbol
_atom_type_description
_atom_type_scat_dispersion_real
_atom_type_scat_dispersion_imag
_atom_type_scat_source
C C 0.0033 0.0016 'International Tables Vol C Tables 4.2.6.8 and 6.1.1.4'
H H 0.0000 0.0000 'International Tables Vol C Tables 4.2.6.8 and 6.1.1.4'
N N 0.0061 0.0033 'International Tables Vol C Tables 4.2.6.8 and 6.1.1.4'
O O 0.0106 0.0060 'International Tables Vol C Tables 4.2.6.8 and 6.1.1.4'
Cl Cl 0.1484 0.1585 'International Tables Vol C Tables 4.2.6.8 and 6.1.1.4'
Pd Pd -0.9988 1.0072 'International Tables Vol C Tables 4.2.6.8 and 6.1.1.4'
Te Te -0.5308 1.6751 'International Tables Vol C Tables 4.2.6.8 and 6.1.1.4'

loop_
_geom_angle_atom_site_label_1
_geom_angle_atom_site_label_2
_geom_angle_atom_site_label_3
_geom_angle
N2D Pd2 Cl2 178.8(4)
N2D Pd2 Te3 89.6(4)
Cl2 Pd2 Te3 90.00(13)
N2D Pd2 Te4 87.4(4)
Cl2 Pd2 Te4 92.96(13)
Te3 Pd2 Te4 176.35(6)
C30 Te4 C29 96.9(7)
C30 Te4 Pd2 96.8(5)
C29 Te4 Pd2 89.5(5)
C23 Te3 C26 95.6(6)
C23 Te3 Pd2 96.6(4)
C26 Te3 Pd2 88.4(5)
N1D Pd4 Cl1 179.4(5)
N1D Pd4 Te1 88.3(4)
Cl1 Pd4 Te1 91.06(13)
N1D Pd4 Te2 88.1(4)
Cl1 Pd4 Te2 92.48(13)
Te1 Pd4 Te2 176.16(6)
C5 Te1 C8 95.2(6)
C5 Te1 Pd4 102.0(4)
C8 Te1 Pd4 89.5(5)
C12 Te2 C11 96.3(7)
C12 Te2 Pd4 96.6(4)
C11 Te2 Pd4 89.4(5)
C28 N2D C27 109.6(13)
C28 N2D Pd2 115.5(10)
C27 N2D Pd2 115.1(11)
C28 N2D H2D 120(10)
C27 N2D H2D 106(10)
Pd2 N2D H2D 90(10)
C9 N1D C10 109.9(13)
C9 N1D Pd4 114.9(11)
C10 N1D Pd4 115.7(10)
C9 N1D H1D 112(10)
C10 N1D H1D 106(10)
Pd4 N1D H1D 97(10)
C27 C26 Te3 110.2(11)
C27 C26 H26A 109.6
Te3 C26 H26A 109.6
C27 C26 H26B 109.6
Te3 C26 H26B 109.6
H26A C26 H26B 108.1
C26 C27 N2D 115.3(14)
C26 C27 H27A 108.5
N2D C27 H27A 108.5
C26 C27 H27B 108.5
N2D C27 H27B 108.5
H27A C27 H27B 107.5
C28 C29 Te4 110.6(13)
C28 C29 H29A 109.5
Te4 C29 H29A 109.5
C28 C29 H29B 109.5
Te4 C29 H29B 109.5
H29A C29 H29B 108.1
C24 C23 C22 116.6(14)
C24 C23 Te3 121.8(12)
C22 C23 Te3 121.5(12)
C21 C20 C25 119.3(17)
C21 C20 O3 116.5(14)
C25 C20 O3 124.2(16)
C23 C24 C25 122.3(15)
C23 C24 H24 118.9
C25 C24 H24 118.9
N2D C28 C29 113.3(15)
N2D C28 H28A 108.9
C29 C28 H28A 108.9
N2D C28 H28B 108.9
C29 C28 H28B 108.9
H28A C28 H28B 107.7
C20 C25 C24 119.7(16)
C20 C25 H25 120.2
C24 C25 H25 120.2
C20 O3 C19 117.8(14)
C9 C8 Te1 111.3(11)
C9 C8 H8A 109.4
Te1 C8 H8A 109.4
C9 C8 H8B 109.4
Te1 C8 H8B 109.4
H8A C8 H8B 108.0
C21 C22 C23 122.4(15)
C21 C22 H22 118.8
C23 C22 H22 118.8
C5 C6 C7 118.4(16)
C5 C6 H6 120.8
C7 C6 H6 120.8
C20 C21 C22 119.7(15)
C20 C21 H21 120.1
C22 C21 H21 120.1
N1D C9 C8 113.3(14)
N1D C9 H9A 108.9
C8 C9 H9A 108.9
N1D C9 H9B 108.9
C8 C9 H9B 108.9
H9A C9 H9B 107.7
N3D Pd3 Cl3 177.2(4)
N3D Pd3 Te6 87.2(4)
Cl3 Pd3 Te6 92.89(13)
N3D Pd3 Te5 88.6(4)
Cl3 Pd3 Te5 91.29(13)
Te6 Pd3 Te5 175.74(6)
C41 Te5 C44 93.7(6)
C41 Te5 Pd3 95.0(4)
C44 Te5 Pd3 89.1(5)
C48 Te6 C47 94.7(6)
C48 Te6 Pd3 96.4(4)
C47 Te6 Pd3 89.4(5)
C46 N3D C45 108.6(11)
C46 N3D Pd3 115.3(9)
C45 N3D Pd3 115.2(10)
C46 N3D H3D 107(10)
C45 N3D H3D 97(10)
Pd3 N3D H3D 112(10)
C46 C47 Te6 109.5(11)
C46 C47 H47A 109.8
Te6 C47 H47A 109.8
C46 C47 H47B 109.8
Te6 C47 H47B 109.8
H47A C47 H47B 108.2
C47 C46 N3D 111.2(13)
C47 C46 H46A 109.4
N3D C46 H46A 109.4
C47 C46 H46B 109.4
N3D C46 H46B 109.4
H46A C46 H46B 108.0
C31 C30 C35 120.7(17)
C31 C30 Te4 117.2(14)
C35 C30 Te4 122.0(13)
C4 C5 C6 121.6(16)
C4 C5 Te1 118.8(12)
C6 C5 Te1 119.6(13)
C49 C48 C53 116.5(15)
C49 C48 Te6 121.4(12)
C53 C48 Te6 121.8(12)
O1 C2 C7 124.9(17)
O1 C2 C3 114.6(17)
C7 C2 C3 120.4(16)
C13 C12 C17 118.2(16)
C13 C12 Te2 123.1(13)
C17 C12 Te2 118.6(12)
C5 C4 C3 119.9(15)
C5 C4 H4 120.1
C3 C4 H4 120.1
C34 C33 O4 122.8(18)
C34 C33 C32 120.5(16)
O4 C33 C32 116.7(17)
C16 C17 C12 120.8(17)
C16 C17 H17 119.6
C12 C17 H17 119.6
C10 C11 Te2 108.7(11)
C10 C11 H11A 110.0
Te2 C11 H11A 110.0
C10 C11 H11B 110.0
Te2 C11 H11B 110.0
H11A C11 H11B 108.3
C11 C10 N1D 113.5(14)
C11 C10 H10A 108.9
N1D C10 H10A 108.9
C11 C10 H10B 108.9
N1D C10 H10B 108.9
H10A C10 H10B 107.7
C30 C31 C32 119.1(18)
C30 C31 H31 120.4
C32 C31 H31 120.4
C43 C42 C41 122.3(17)
C43 C42 H42 118.8
C41 C42 H42 118.8
C42 C41 C40 116.0(15)
C42 C41 Te5 123.7(12)
C40 C41 Te5 120.1(13)
C48 C53 C52 125.1(16)
C48 C53 H53 117.5
C52 C53 H53 117.5
C44 C45 N3D 110.6(13)
C44 C45 H45A 109.5
N3D C45 H45A 109.5
C44 C45 H45B 109.5
N3D C45 H45B 109.5
H45A C45 H45B 108.1
C33 C32 C31 120.2(17)
C33 C32 H32 119.9
C31 C32 H32 119.9
C45 C44 Te5 109.7(10)
C45 C44 H44A 109.7
Te5 C44 H44A 109.7
C45 C44 H44B 109.7
Te5 C44 H44B 109.7
H44A C44 H44B 108.2
C12 C13 C14 120.8(16)
C12 C13 H13 119.6
C14 C13 H13 119.6
C2 C3 C4 119.0(16)
C2 C3 H3 120.5
C4 C3 H3 120.5
C48 C49 C50 121.5(17)
C48 C49 H49 119.2
C50 C49 H49 119.2
C2 O1 C1 117.8(14)
C51 O6 C54 116.1(15)
C33 O4 C36 119.5(16)
C38 O5 C37 119.8(18)
C52 C51 C50 120.6(16)
C52 C51 O6 124.3(15)
C50 C51 O6 115.1(15)
C15 C14 C13 119.1(16)
C15 C14 H14 120.5
C13 C14 H14 120.5
C39 C40 C41 121.3(18)
C39 C40 H40 119.3
C41 C40 H40 119.3
C15 C16 C17 120.0(17)
C15 C16 H16 120.0
C17 C16 H16 120.0
C38 C39 C40 120.6(17)
C38 C39 H39 119.7
C40 C39 H39 119.7
C39 C38 O5 118(2)
C39 C38 C43 119.5(17)
O5 C38 C43 123(2)
O1 C1 H1A 109.5
O1 C1 H1B 109.5
H1A C1 H1B 109.5
O1 C1 H1C 109.5
H1A C1 H1C 109.5
H1B C1 H1C 109.5
C51 C52 C53 116.4(16)
C51 C52 H52 121.8
C53 C52 H52 121.8
C30 C35 C34 120.9(17)
C30 C35 H35 119.6
C34 C35 H35 119.6
C42 C43 C38 120.1(19)
C42 C43 H43 119.9
C38 C43 H43 119.9
O3 C19 H19A 109.5
O3 C19 H19B 109.5
H19A C19 H19B 109.5
O3 C19 H19C 109.5
H19A C19 H19C 109.5
H19B C19 H19C 109.5
C49 C50 C51 119.8(17)
C49 C50 H50 120.1
C51 C50 H50 120.1
O4 C36 H36A 109.5
O4 C36 H36B 109.5
H36A C36 H36B 109.5
O4 C36 H36C 109.5
H36A C36 H36C 109.5
H36B C36 H36C 109.5
C33 C34 C35 118.3(18)
C33 C34 H34 120.8
C35 C34 H34 120.8
C2 C7 C6 120.3(16)
C2 C7 H7 119.9
C6 C7 H7 119.9
C15 O2 C18 120.0(16)
O6 C54 H54A 109.5
O6 C54 H54B 109.5
H54A C54 H54B 109.5
O6 C54 H54C 109.5
H54A C54 H54C 109.5
H54B C54 H54C 109.5
C16 C15 C14 121.0(18)
C16 C15 O2 116.3(17)
C14 C15 O2 122.7(16)
O2 C18 H18A 109.5
O2 C18 H18B 109.5
H18A C18 H18B 109.5
O2 C18 H18C 109.5
H18A C18 H18C 109.5
H18B C18 H18C 109.5
O5 C37 H37A 109.5
O5 C37 H37B 109.5
H37A C37 H37B 109.5
O5 C37 H37C 109.5
H37A C37 H37C 109.5
H37B C37 H37C 109.5
H8WA O8W H8WB 110(3)
H9WB O9W H9WA 109(3)
H7WB O7W H7WA 111(3)

loop_
_geom_bond_atom_site_label_1
_geom_bond_atom_site_label_2
_geom_bond_distance
Pd2 N2D 2.070(13)
Pd2 Cl2 2.288(4)
Pd2 Te3 2.5592(18)
Pd2 Te4 2.5878(18)
Te4 C30 2.127(16)
Te4 C29 2.16(2)
Te3 C23 2.131(14)
Te3 C26 2.161(16)
Pd4 N1D 2.062(13)
Pd4 Cl1 2.300(4)
Pd4 Te1 2.5722(18)
Pd4 Te2 2.5752(18)
Te1 C5 2.140(16)
Te1 C8 2.154(17)
Te2 C12 2.113(16)
Te2 C11 2.154(16)
N2D C28 1.47(2)
N2D C27 1.48(2)
N2D H2D 0.84(16)
N1D C9 1.49(2)
N1D C10 1.49(2)
N1D H1D 0.82(16)
C26 C27 1.47(2)
C26 H26A 0.9700
C26 H26B 0.9700
C27 H27A 0.9700
C27 H27B 0.9700
C29 C28 1.49(2)
C29 H29A 0.9700
C29 H29B 0.9700
C23 C24 1.36(2)
C23 C22 1.39(2)
C20 C21 1.37(2)
C20 C25 1.37(2)
C20 O3 1.375(19)
C24 C25 1.39(2)
C24 H24 0.9300
C28 H28A 0.9700
C28 H28B 0.9700
C25 H25 0.9300
O3 C19 1.41(2)
C8 C9 1.50(2)
C8 H8A 0.9700
C8 H8B 0.9700
C22 C21 1.37(2)
C22 H22 0.9300
C6 C5 1.39(2)
C6 C7 1.40(2)
C6 H6 0.9300
C21 H21 0.9300
C9 H9A 0.9700
C9 H9B 0.9700
Pd3 N3D 2.056(12)
Pd3 Cl3 2.301(4)
Pd3 Te6 2.5710(17)
Pd3 Te5 2.5730(17)
Te5 C41 2.106(16)
Te5 C44 2.142(16)
Te6 C48 2.132(14)
Te6 C47 2.156(17)
N3D C46 1.490(19)
N3D C45 1.530(19)
N3D H3D 0.88(14)
C47 C46 1.48(2)
C47 H47A 0.9700
C47 H47B 0.9700
C46 H46A 0.9700
C46 H46B 0.9700
C30 C31 1.33(2)
C30 C35 1.36(2)
C5 C4 1.35(2)
C48 C49 1.35(2)
C48 C53 1.36(2)
C2 O1 1.354(19)
C2 C7 1.38(2)
C2 C3 1.38(2)
C12 C13 1.36(2)
C12 C17 1.41(2)
C4 C3 1.41(2)
C4 H4 0.9300
C33 C34 1.34(2)
C33 O4 1.368(19)
C33 C32 1.38(3)
C17 C16 1.36(2)
C17 H17 0.9300
C11 C10 1.49(2)
C11 H11A 0.9700
C11 H11B 0.9700
C10 H10A 0.9700
C10 H10B 0.9700
C31 C32 1.41(2)
C31 H31 0.9300
C42 C43 1.35(2)
C42 C41 1.39(2)
C42 H42 0.9300
C41 C40 1.40(2)
C53 C52 1.38(2)
C53 H53 0.9300
C45 C44 1.50(2)
C45 H45A 0.9700
C45 H45B 0.9700
C32 H32 0.9300
C44 H44A 0.9700
C44 H44B 0.9700
C13 C14 1.40(2)
C13 H13 0.9300
C3 H3 0.9300
C49 C50 1.37(2)
C49 H49 0.9300
O1 C1 1.43(2)
O6 C51 1.402(19)
O6 C54 1.40(2)
O4 C36 1.43(2)
O5 C38 1.37(2)
O5 C37 1.41(3)
C51 C52 1.35(2)
C51 C50 1.39(2)
C14 C15 1.37(2)
C14 H14 0.9300
C40 C39 1.37(2)
C40 H40 0.9300
C16 C15 1.36(2)
C16 H16 0.9300
C39 C38 1.36(3)
C39 H39 0.9300
C38 C43 1.38(3)
C1 H1A 0.9600
C1 H1B 0.9600
C1 H1C 0.9600
C52 H52 0.9300
C35 C34 1.42(2)
C35 H35 0.9300
C43 H43 0.9300
C19 H19A 0.9600
C19 H19B 0.9600
C19 H19C 0.9600
C50 H50 0.9300
C36 H36A 0.9600
C36 H36B 0.9600
C36 H36C 0.9600
C34 H34 0.9300
C7 H7 0.9300
O2 C15 1.38(2)
O2 C18 1.42(2)
C54 H54A 0.9600
C54 H54B 0.9600
C54 H54C 0.9600
C18 H18A 0.9600
C18 H18B 0.9600
C18 H18C 0.9600
C37 H37A 0.9600
C37 H37B 0.9600
C37 H37C 0.9600
O8W H8WA 0.85(2)
O8W H8WB 0.85(2)
O9W H9WB 0.85(2)
O9W H9WA 0.86(2)
O7W H7WB 0.84(2)
O7W H7WA 0.85(2)

loop_
_geom_torsion_atom_site_label_1
_geom_torsion_atom_site_label_2
_geom_torsion_atom_site_label_3
_geom_torsion_atom_site_label_4
_geom_torsion
N2D Pd2 Te4 C30 -99.4(6)
Cl2 Pd2 Te4 C30 79.5(5)
Te3 Pd2 Te4 C30 -64.8(11)
N2D Pd2 Te4 C29 -2.5(7)
Cl2 Pd2 Te4 C29 176.4(5)
N2D Pd2 Te3 C23 89.9(6)
Cl2 Pd2 Te3 C23 -89.0(4)
N2D Pd2 Te3 C26 -5.5(6)
Cl2 Pd2 Te3 C26 175.5(5)
N1D Pd4 Te1 C5 98.3(6)
Cl1 Pd4 Te1 C5 -81.5(5)
N1D Pd4 Te1 C8 3.1(6)
Cl1 Pd4 Te1 C8 -176.7(5)
N1D Pd4 Te2 C12 -91.7(6)
Cl1 Pd4 Te2 C12 88.1(5)
N1D Pd4 Te2 C11 4.6(6)
Cl1 Pd4 Te2 C11 -175.6(5)
Te3 Pd2 N2D C28 -148.2(11)
Te4 Pd2 N2D C28 29.7(11)
Te3 Pd2 N2D C27 -18.8(11)
Te4 Pd2 N2D C27 159.1(11)
Te1 Pd4 N1D C9 -29.6(11)
Te2 Pd4 N1D C9 151.9(11)
Te1 Pd4 N1D C10 -159.4(11)
Te2 Pd4 N1D C10 22.1(11)
C23 Te3 C26 C27 -66.4(13)
Pd2 Te3 C26 C27 30.1(12)
Te3 C26 C27 N2D -53.1(17)
C28 N2D C27 C26 -179.1(14)
Pd2 N2D C27 C26 48.7(17)
C30 Te4 C29 C28 74.0(14)
Pd2 Te4 C29 C28 -22.8(13)
C26 Te3 C23 C24 -47.2(15)
Pd2 Te3 C23 C24 -136.3(13)
C26 Te3 C23 C22 137.0(13)
Pd2 Te3 C23 C22 48.0(13)
C22 C23 C24 C25 -2(3)
Te3 C23 C24 C25 -178.4(13)
C27 N2D C28 C29 171.7(15)
Pd2 N2D C28 C29 -56.3(18)
Te4 C29 C28 N2D 50.5(18)
C21 C20 C25 C24 0(3)
O3 C20 C25 C24 179.2(16)
C23 C24 C25 C20 1(3)
C21 C20 O3 C19 174.8(17)
C25 C20 O3 C19 -5(3)
C5 Te1 C8 C9 -79.9(13)
Pd4 Te1 C8 C9 22.0(12)
C24 C23 C22 C21 3(2)
Te3 C23 C22 C21 179.2(12)
C25 C20 C21 C22 1(3)
O3 C20 C21 C22 -178.6(15)
C23 C22 C21 C20 -2(3)
C10 N1D C9 C8 -172.4(14)
Pd4 N1D C9 C8 55.1(17)
Te1 C8 C9 N1D -49.3(18)
N3D Pd3 Te5 C41 89.6(6)
Cl3 Pd3 Te5 C41 -87.6(5)
N3D Pd3 Te5 C44 -4.0(6)
Cl3 Pd3 Te5 C44 178.8(5)
N3D Pd3 Te6 C48 -95.0(5)
Cl3 Pd3 Te6 C48 82.1(4)
N3D Pd3 Te6 C47 -0.3(6)
Cl3 Pd3 Te6 C47 176.8(5)
Te6 Pd3 N3D C46 29.2(10)
Te5 Pd3 N3D C46 -151.8(10)
Te6 Pd3 N3D C45 157.0(10)
Te5 Pd3 N3D C45 -24.0(10)
C48 Te6 C47 C46 68.9(12)
Pd3 Te6 C47 C46 -27.4(11)
Te6 C47 C46 N3D 55.1(15)
C45 N3D C46 C47 170.1(13)
Pd3 N3D C46 C47 -58.9(15)
C29 Te4 C30 C31 88.1(16)
Pd2 Te4 C30 C31 178.4(14)
C29 Te4 C30 C35 -89.2(18)
Pd2 Te4 C30 C35 1.1(17)
C7 C6 C5 C4 7(3)
C7 C6 C5 Te1 -173.7(13)
C8 Te1 C5 C4 -108.9(14)
Pd4 Te1 C5 C4 160.5(13)
C8 Te1 C5 C6 71.4(14)
Pd4 Te1 C5 C6 -19.1(14)
C47 Te6 C48 C49 -142.3(16)
Pd3 Te6 C48 C49 -52.4(16)
C47 Te6 C48 C53 44.7(16)
Pd3 Te6 C48 C53 134.7(15)
C11 Te2 C12 C13 47.7(15)
Pd4 Te2 C12 C13 137.8(13)
C11 Te2 C12 C17 -135.2(13)
Pd4 Te2 C12 C17 -45.1(13)
C6 C5 C4 C3 -5(3)
Te1 C5 C4 C3 175.8(12)
C13 C12 C17 C16 -2(3)
Te2 C12 C17 C16 -179.7(13)
C12 Te2 C11 C10 66.0(12)
Pd4 Te2 C11 C10 -30.6(11)
Te2 C11 C10 N1D 55.2(16)
C9 N1D C10 C11 174.7(14)
Pd4 N1D C10 C11 -53.2(17)
C35 C30 C31 C32 -5(3)
Te4 C30 C31 C32 177.8(14)
C43 C42 C41 C40 -1(3)
C43 C42 C41 Te5 -177.5(14)
C44 Te5 C41 C42 127.9(15)
Pd3 Te5 C41 C42 38.5(14)
C44 Te5 C41 C40 -48.5(14)
Pd3 Te5 C41 C40 -137.9(12)
C49 C48 C53 C52 4(3)
Te6 C48 C53 C52 177.3(16)
C46 N3D C45 C44 -174.2(13)
Pd3 N3D C45 C44 54.7(15)
C34 C33 C32 C31 -3(3)
O4 C33 C32 C31 179.8(17)
C30 C31 C32 C33 4(3)
N3D C45 C44 Te5 -56.6(15)
C41 Te5 C44 C45 -63.0(12)
Pd3 Te5 C44 C45 32.0(11)
C17 C12 C13 C14 1(3)
Te2 C12 C13 C14 178.3(12)
O1 C2 C3 C4 -179.6(15)
C7 C2 C3 C4 3(3)
C5 C4 C3 C2 0(3)
C53 C48 C49 C50 -4(3)
Te6 C48 C49 C50 -176.8(17)
C7 C2 O1 C1 -7(3)
C3 C2 O1 C1 175.7(17)
C34 C33 O4 C36 5(3)
C32 C33 O4 C36 -177.8(18)
C54 O6 C51 C52 -1(3)
C54 O6 C51 C50 -179.5(19)
C12 C13 C14 C15 1(3)
C42 C41 C40 C39 1(2)
Te5 C41 C40 C39 178.1(13)
C12 C17 C16 C15 2(3)
C41 C40 C39 C38 -2(3)
C40 C39 C38 O5 178.9(16)
C40 C39 C38 C43 2(3)
C37 O5 C38 C39 174.8(19)
C37 O5 C38 C43 -9(3)
C50 C51 C52 C53 1(3)
O6 C51 C52 C53 -178.0(18)
C48 C53 C52 C51 -3(3)
C31 C30 C35 C34 5(3)
Te4 C30 C35 C34 -177.7(16)
C41 C42 C43 C38 1(3)
C39 C38 C43 C42 -2(3)
O5 C38 C43 C42 -178.2(17)
C48 C49 C50 C51 2(4)
C52 C51 C50 C49 0(3)
O6 C51 C50 C49 178(2)
O4 C33 C34 C35 -179.9(18)
C32 C33 C34 C35 3(3)
C30 C35 C34 C33 -4(3)
O1 C2 C7 C6 -178.0(17)
C3 C2 C7 C6 0(3)
C5 C6 C7 C2 -4(3)
C17 C16 C15 C14 0(3)
C17 C16 C15 O2 178.5(16)
C13 C14 C15 C16 -1(3)
C13 C14 C15 O2 -179.6(16)
C18 O2 C15 C16 -179.8(17)
C18 O2 C15 C14 -1(3)
